data_4076774
loop_
_publ_author_name
'Matsubara, Kouki'
'Ryu, Kazuhiro'
'Maki, Tomoyuki'
'Iura, Takafumi'
'Nagashima, Hideo'

_publ_section_title
;
 Oxidative Addition of H&#x2212;SiR3to Di- and Triruthenium Carbonyl
 Complexes Bearing a Bridging Azulene Ligand:&#x00A0; Isolation of New
 Silylruthenium Complexes and Catalytic Hydrosilylation of Ketones
;
_journal_issue 14
_journal_name_full Organometallics
_journal_page_first 3023
_journal_paper_doi 10.1021/om0200050
_journal_volume 21
_journal_year 2002
_chemical_formula_sum 'C27 H27 O6 Ru3 Si'
_chemical_formula_weight 778.79
_chemical_name_systematic
; 
 ? 
;
_space_group_IT_number 2
_symmetry_cell_setting triclinic
_symmetry_Int_Tables_number 2
_symmetry_space_group_name_Hall '-P 1'
_symmetry_space_group_name_H-M 'P -1'
_atom_sites_solution_hydrogens geom
_atom_sites_solution_primary direct
_atom_sites_solution_secondary difmap
_audit_creation_method SHELXL-97
_cell_angle_alpha 93.816(12)
_cell_angle_beta 112.652(6)
_cell_angle_gamma 77.36(2)
_cell_formula_units_Z 2
_cell_length_a 10.990(3)
_cell_length_b 14.709(5)
_cell_length_c 9.685(3)
_cell_measurement_reflns_used 7674
_cell_measurement_temperature 183
_cell_measurement_theta_max 27.4
_cell_measurement_theta_min 2.2
_cell_volume 1409.5(8)
_computing_cell_refinement 'MSC/AFC Diffractometer Control'
_computing_data_collection 'MSC/AFC Diffractometer Control'
_computing_data_reduction 'teXsan for Windows version 1.06 (MSC, 1997-1999)'
_computing_molecular_graphics 'ORTEP III (Farrujia, 1998)'
_computing_publication_material 'SHELXL-97/2 (Sheldrick,1997)'
_computing_structure_refinement 'SHELXL-97 (Sheldrick, 1997)'
_computing_structure_solution 'DIRDIF94 PATTY (Beurskens, 1994)'
_diffrn_ambient_temperature 183
_diffrn_measured_fraction_theta_full 0.000
_diffrn_measured_fraction_theta_max 0.720
_diffrn_measurement_device 'Rigaku RAXIS-RAPID'
_diffrn_measurement_method oscillation
_diffrn_orient_matrix_UB_11 -0.00812
_diffrn_orient_matrix_UB_12 -0.06494
_diffrn_orient_matrix_UB_13 0.01343
_diffrn_orient_matrix_UB_21 -0.09496
_diffrn_orient_matrix_UB_22 0.01371
_diffrn_orient_matrix_UB_23 -0.07485
_diffrn_orient_matrix_UB_31 0.03294
_diffrn_orient_matrix_UB_32 -0.02125
_diffrn_orient_matrix_UB_33 -0.08209
_diffrn_radiation_detector 'Imaging Plate'
_diffrn_radiation_monochromator graphite
_diffrn_radiation_source 'Rigaku rotating anode'
_diffrn_radiation_type MoK\a
_diffrn_radiation_wavelength 0.71069
_diffrn_reflns_av_R_equivalents 0.0000
_diffrn_reflns_av_sigmaI/netI 0.0516
_diffrn_reflns_limit_h_max 14
_diffrn_reflns_limit_h_min 0
_diffrn_reflns_limit_k_max 19
_diffrn_reflns_limit_k_min -18
_diffrn_reflns_limit_l_max 11
_diffrn_reflns_limit_l_min -12
_diffrn_reflns_number 4960
_diffrn_reflns_reduction_process 'Lp corrections applied'
_diffrn_reflns_theta_full 0.50
_diffrn_reflns_theta_max 27.47
_diffrn_reflns_theta_min 2.06
_diffrn_standards_decay_% 0
_diffrn_standards_interval_count 0
_diffrn_standards_number 0
_exptl_absorpt_coefficient_mu 1.668
_exptl_absorpt_correction_T_max 0.951
_exptl_absorpt_correction_T_min 0.600
_exptl_absorpt_correction_type empirical
_exptl_crystal_colour orange
_exptl_crystal_density_diffrn 1.835
_exptl_crystal_density_method 'not measured'
_exptl_crystal_description plate
_exptl_crystal_F_000 766
_exptl_crystal_size_max 0.30
_exptl_crystal_size_mid 0.20
_exptl_crystal_size_min 0.03
_refine_diff_density_max 1.054
_refine_diff_density_min -1.594
_refine_diff_density_rms 0.195
_refine_ls_extinction_method none
_refine_ls_goodness_of_fit_ref 1.019
_refine_ls_hydrogen_treatment mixed
_refine_ls_matrix_type full
_refine_ls_number_parameters 339
_refine_ls_number_reflns 4660
_refine_ls_number_restraints 0
_refine_ls_restrained_S_all 1.019
_refine_ls_R_factor_all 0.0920
_refine_ls_R_factor_gt 0.0676
_refine_ls_shift/su_max 0.000
_refine_ls_shift/su_mean 0.000
_refine_ls_structure_factor_coef Fsqd
_refine_ls_weighting_details 'calc w=1/[\s^2^(Fo^2^)+(0.0995P)^2^+11.1059P] where P=(Fo^2^+2Fc^2^)/3'
_refine_ls_weighting_scheme calc
_refine_ls_wR_factor_gt 0.1588
_refine_ls_wR_factor_ref 0.1791
_reflns_number_gt 3609
_reflns_number_total 4960
_reflns_threshold_expression >2sigma(I)
_cod_data_source_file om0200050.cif
_cod_data_source_block 6
_cod_depositor_comments
;
The following automatic conversions were performed:
'_atom_site_symetry_multiplicity' tag replaced with
'_atom_site_symmetry_multiplicity'.

Automatic conversion script
Id: cif_correct_tags 1440 2010-10-19 06:21:57Z saulius 

The following automatic conversions were performed:

'_symmetry_cell_setting' value 'Triclinic' changed to 'triclinic'
according to /home/saulius/struct/CIF-dictionaries/cif_core.dic
dictionary named 'cif_core.dic' version 2.4.1 from 2010-06-29.

Automatic conversion script
Id: cif_fix_values 1715 2011-07-08 13:25:40Z adriana 
;
_cod_original_cell_volume 1409.6(8)
_cod_original_sg_symbol_H-M P-1
_cod_database_code 4076774

loop_
_symmetry_equiv_pos_as_xyz
'x, y, z'
'-x, -y, -z'

loop_
_atom_site_label
_atom_site_type_symbol
_atom_site_fract_x
_atom_site_fract_y
_atom_site_fract_z
_atom_site_U_iso_or_equiv
_atom_site_adp_type
_atom_site_occupancy
_atom_site_symmetry_multiplicity
_atom_site_calc_flag
_atom_site_refinement_flags
Ru1 Ru 0.82241(7) 0.35888(5) 0.22348(8) 0.0285(2) Uani 1 1 d .
Ru2 Ru 0.99318(6) 0.17647(5) 0.23171(8) 0.0256(2) Uani 1 1 d .
Ru3 Ru 0.72577(7) 0.18749(5) 0.18311(8) 0.0275(2) Uani 1 1 d .
Si1 Si 0.5555(2) 0.17520(18) -0.0583(3) 0.0282(5) Uani 1 1 d .
O1 O 0.5226(7) 0.3991(6) 0.1432(10) 0.053(2) Uani 1 1 d .
O2 O 0.8931(9) 0.3605(7) 0.5567(9) 0.056(2) Uani 1 1 d .
O3 O 1.0822(9) -0.0274(6) 0.1831(12) 0.064(3) Uani 1 1 d .
O4 O 0.9849(8) 0.1337(6) 0.5319(9) 0.051(2) Uani 1 1 d .
O5 O 0.7613(9) -0.0198(6) 0.2178(10) 0.063(2) Uani 1 1 d .
O6 O 0.4989(8) 0.2099(7) 0.2952(9) 0.058(2) Uani 1 1 d .
C1 C 0.8381(9) 0.3814(7) 0.0003(10) 0.0310(18) Uani 1 1 d .
H1 H 0.7899 0.3546 -0.0953 0.037 Uiso 1 1 calc R
C2 C 0.7933(11) 0.4684(8) 0.0537(11) 0.041(2) Uani 1 1 d .
H2 H 0.7083 0.5119 0.0004 0.050 Uiso 1 1 calc R
C3 C 0.8968(10) 0.4871(7) 0.1937(12) 0.037(2) Uani 1 1 d .
H3 H 0.8957 0.5447 0.2506 0.045 Uiso 1 1 calc R
C4 C 1.1384(10) 0.3978(7) 0.3534(12) 0.038(2) Uani 1 1 d .
H4 H 1.1269 0.4477 0.4225 0.046 Uiso 1 1 calc R
C5 C 1.1922(10) 0.3047(7) 0.4438(11) 0.040(2) Uani 1 1 d .
H5A H 1.2829 0.3051 0.5149 0.048 Uiso 1 1 calc R
H5B H 1.1372 0.3038 0.5013 0.048 Uiso 1 1 calc R
C6 C 1.1971(8) 0.2134(7) 0.3585(11) 0.035(2) Uani 1 1 d .
C7 C 1.1703(8) 0.2056(7) 0.2023(11) 0.034(2) Uani 1 1 d .
H7 H 1.2265 0.1524 0.1739 0.040 Uiso 1 1 calc R
C8 C 1.0554(8) 0.2526(6) 0.0834(9) 0.0266(17) Uani 1 1 d .
C9 C 0.9727(9) 0.3421(7) 0.1051(10) 0.0315(19) Uani 1 1 d .
C10 C 1.0077(9) 0.4049(6) 0.2267(10) 0.0301(18) Uani 1 1 d .
C11 C 1.2407(11) 0.4197(9) 0.2887(14) 0.053(3) Uani 1 1 d .
H11A H 1.3247 0.4225 0.3694 0.079 Uiso 1 1 calc R
H11B H 1.2040 0.4784 0.2355 0.079 Uiso 1 1 calc R
H11C H 1.2556 0.3714 0.2217 0.079 Uiso 1 1 calc R
C12 C 1.3024(9) 0.1365(8) 0.4589(13) 0.044(3) Uani 1 1 d .
H12A H 1.2942 0.1382 0.5542 0.067 Uiso 1 1 calc R
H12B H 1.3906 0.1448 0.4725 0.067 Uiso 1 1 calc R
H12C H 1.2896 0.0773 0.4139 0.067 Uiso 1 1 calc R
C13 C 1.0344(10) 0.2267(7) -0.0762(10) 0.035(2) Uani 1 1 d .
H13A H 0.9398 0.2326 -0.1341 0.053 Uiso 1 1 calc R
H13B H 1.0806 0.1636 -0.0786 0.053 Uiso 1 1 calc R
H13C H 1.0696 0.2676 -0.1174 0.053 Uiso 1 1 calc R
C14 C 0.8624(10) 0.3562(7) 0.4276(11) 0.036(2) Uani 1 1 d .
C15 C 0.6369(10) 0.3710(7) 0.1765(11) 0.036(2) Uani 1 1 d .
C16 C 0.9734(10) 0.1512(6) 0.4136(11) 0.034(2) Uani 1 1 d .
C17 C 1.0526(10) 0.0502(9) 0.2038(12) 0.046(3) Uani 1 1 d .
C18 C 0.7455(10) 0.0598(8) 0.1972(12) 0.044(3) Uani 1 1 d .
C19 C 0.5876(10) 0.2060(7) 0.2528(11) 0.037(2) Uani 1 1 d .
C20 C 0.5752(11) 0.0533(7) -0.1355(11) 0.040(2) Uani 1 1 d .
H20A H 0.5520 0.0126 -0.0804 0.060 Uiso 1 1 calc R
H20B H 0.6670 0.0309 -0.1261 0.060 Uiso 1 1 calc R
H20C H 0.5166 0.0547 -0.2391 0.060 Uiso 1 1 calc R
C21 C 0.3747(9) 0.2114(7) -0.0695(11) 0.037(2) Uani 1 1 d .
H21A H 0.3594 0.1696 -0.0087 0.056 Uiso 1 1 calc R
H21B H 0.3136 0.2091 -0.1714 0.056 Uiso 1 1 calc R
H21C H 0.3598 0.2737 -0.0339 0.056 Uiso 1 1 calc R
C22 C 0.5750(8) 0.2538(7) -0.1904(10) 0.0293(18) Uani 1 1 d .
C23 C 0.6571(9) 0.2183(7) -0.2696(11) 0.034(2) Uani 1 1 d .
H23 H 0.7035 0.1565 -0.2539 0.041 Uiso 1 1 calc R
C24 C 0.6705(10) 0.2732(7) -0.3707(11) 0.037(2) Uani 1 1 d .
H24 H 0.7259 0.2472 -0.4218 0.045 Uiso 1 1 calc R
C25 C 0.6022(11) 0.3683(8) -0.3995(12) 0.046(3) Uani 1 1 d .
H25 H 0.6117 0.4048 -0.4680 0.055 Uiso 1 1 calc R
C26 C 0.5197(10) 0.4042(7) -0.3193(10) 0.038(2) Uani 1 1 d .
H26 H 0.4742 0.4662 -0.3330 0.046 Uiso 1 1 calc R
C27 C 0.5063(9) 0.3464(7) -0.2188(11) 0.036(2) Uani 1 1 d .
H27 H 0.4492 0.3708 -0.1691 0.043 Uiso 1 1 calc R

loop_
_atom_site_aniso_label
_atom_site_aniso_U_11
_atom_site_aniso_U_22
_atom_site_aniso_U_33
_atom_site_aniso_U_23
_atom_site_aniso_U_13
_atom_site_aniso_U_12
Ru1 0.0312(4) 0.0220(4) 0.0296(4) -0.0015(3) 0.0076(3) -0.0079(3)
Ru2 0.0241(3) 0.0214(4) 0.0289(4) 0.0020(2) 0.0055(2) -0.0075(2)
Ru3 0.0267(3) 0.0276(4) 0.0276(4) 0.0013(3) 0.0068(3) -0.0106(3)
Si1 0.0259(11) 0.0278(13) 0.0286(12) -0.0023(9) 0.0058(9) -0.0101(9)
O1 0.037(4) 0.045(5) 0.067(5) -0.011(4) 0.014(4) -0.001(3)
O2 0.075(5) 0.062(6) 0.035(4) -0.014(4) 0.018(4) -0.031(4)
O3 0.060(5) 0.024(4) 0.102(7) -0.012(4) 0.029(5) -0.003(4)
O4 0.056(5) 0.054(5) 0.042(4) 0.013(4) 0.015(3) -0.010(4)
O5 0.069(6) 0.039(5) 0.066(6) 0.017(4) 0.001(4) -0.025(4)
O6 0.057(5) 0.088(7) 0.037(4) -0.014(4) 0.019(4) -0.029(5)
C1 0.034(4) 0.029(5) 0.030(4) 0.006(3) 0.009(3) -0.012(4)
C2 0.044(5) 0.035(5) 0.036(5) 0.005(4) 0.005(4) -0.007(4)
C3 0.039(5) 0.033(5) 0.045(6) 0.000(4) 0.019(4) -0.010(4)
C4 0.040(5) 0.035(5) 0.042(5) -0.013(4) 0.013(4) -0.025(4)
C5 0.044(5) 0.040(6) 0.030(5) 0.005(4) 0.004(4) -0.016(4)
C6 0.021(4) 0.038(5) 0.041(5) -0.005(4) 0.004(3) -0.013(4)
C7 0.019(4) 0.037(5) 0.043(5) 0.005(4) 0.009(3) -0.006(3)
C8 0.023(4) 0.030(5) 0.025(4) 0.003(3) 0.005(3) -0.010(3)
C9 0.030(4) 0.031(5) 0.032(5) -0.006(4) 0.009(3) -0.009(3)
C10 0.029(4) 0.023(4) 0.038(5) 0.007(3) 0.006(3) -0.014(3)
C11 0.044(6) 0.054(7) 0.067(8) 0.010(6) 0.013(5) -0.034(5)
C12 0.026(4) 0.037(6) 0.056(7) 0.008(5) -0.001(4) -0.009(4)
C13 0.042(5) 0.036(5) 0.024(4) 0.003(4) 0.008(4) -0.009(4)
C14 0.049(5) 0.030(5) 0.041(5) -0.003(4) 0.026(4) -0.012(4)
C15 0.042(5) 0.029(5) 0.038(5) -0.007(4) 0.018(4) -0.009(4)
C16 0.041(5) 0.021(4) 0.034(5) 0.001(4) 0.009(4) -0.004(4)
C17 0.036(5) 0.050(7) 0.047(6) 0.003(5) 0.009(4) -0.009(5)
C18 0.033(5) 0.047(6) 0.044(6) 0.007(5) -0.002(4) -0.021(4)
C19 0.038(5) 0.038(5) 0.038(5) -0.006(4) 0.014(4) -0.020(4)
C20 0.055(6) 0.028(5) 0.034(5) 0.003(4) 0.012(4) -0.014(4)
C21 0.026(4) 0.034(5) 0.041(5) 0.002(4) -0.001(4) -0.011(4)
C22 0.025(4) 0.031(5) 0.029(4) -0.001(3) 0.005(3) -0.010(3)
C23 0.033(4) 0.027(5) 0.041(5) 0.004(4) 0.012(4) -0.006(4)
C24 0.047(5) 0.029(5) 0.038(5) -0.005(4) 0.014(4) -0.020(4)
C25 0.057(6) 0.036(6) 0.036(5) 0.011(4) 0.002(4) -0.022(5)
C26 0.047(5) 0.034(5) 0.026(4) 0.000(4) 0.004(4) -0.013(4)
C27 0.029(4) 0.029(5) 0.043(5) -0.007(4) 0.007(4) -0.007(3)

loop_
_atom_type_symbol
_atom_type_description
_atom_type_scat_dispersion_real
_atom_type_scat_dispersion_imag
_atom_type_scat_source
C C 0.0033 0.0016 'International Tables Vol C Tables 4.2.6.8 and 6.1.1.4'
H H 0.0000 0.0000 'International Tables Vol C Tables 4.2.6.8 and 6.1.1.4'
O O 0.0106 0.0060 'International Tables Vol C Tables 4.2.6.8 and 6.1.1.4'
Si Si 0.0817 0.0704 'International Tables Vol C Tables 4.2.6.8 and 6.1.1.4'
Ru Ru -1.2594 0.8363 'International Tables Vol C Tables 4.2.6.8 and 6.1.1.4'

loop_
_geom_angle_atom_site_label_1
_geom_angle_atom_site_label_2
_geom_angle_atom_site_label_3
_geom_angle
C14 Ru1 C15 92.7(4)
C14 Ru1 C2 135.5(4)
C15 Ru1 C2 94.3(4)
C14 Ru1 C10 99.1(4)
C15 Ru1 C10 154.9(4)
C2 Ru1 C10 61.9(4)
C14 Ru1 C1 160.6(4)
C15 Ru1 C1 104.6(4)
C2 Ru1 C1 36.0(3)
C10 Ru1 C1 61.6(3)
C14 Ru1 C3 102.7(4)
C15 Ru1 C3 118.2(4)
C2 Ru1 C3 37.2(4)
C10 Ru1 C3 37.6(3)
C1 Ru1 C3 61.5(3)
C14 Ru1 C9 127.4(4)
C15 Ru1 C9 139.8(4)
C2 Ru1 C9 60.7(4)
C10 Ru1 C9 36.4(3)
C1 Ru1 C9 36.7(3)
C3 Ru1 C9 61.3(3)
C14 Ru1 Ru3 91.8(3)
C15 Ru1 Ru3 63.7(3)
C2 Ru1 Ru3 130.3(3)
C10 Ru1 Ru3 137.3(2)
C1 Ru1 Ru3 103.7(2)
C3 Ru1 Ru3 165.1(3)
C9 Ru1 Ru3 107.0(2)
C14 Ru1 Ru2 92.9(3)
C15 Ru1 Ru2 120.4(3)
C2 Ru1 Ru2 120.2(3)
C10 Ru1 Ru2 81.2(2)
C1 Ru1 Ru2 86.0(2)
C3 Ru1 Ru2 118.1(2)
C9 Ru1 Ru2 61.8(2)
Ru3 Ru1 Ru2 56.89(3)
C17 Ru2 C16 92.4(5)
C17 Ru2 C7 89.0(4)
C16 Ru2 C7 128.9(4)
C17 Ru2 C8 105.0(4)
C16 Ru2 C8 155.6(4)
C7 Ru2 C8 37.0(3)
C17 Ru2 C6 98.5(4)
C16 Ru2 C6 92.4(4)
C7 Ru2 C6 37.2(4)
C8 Ru2 C6 68.4(3)
C17 Ru2 Ru3 102.5(3)
C16 Ru2 Ru3 69.0(3)
C7 Ru2 Ru3 158.8(3)
C8 Ru2 Ru3 122.0(2)
C6 Ru2 Ru3 152.3(2)
C17 Ru2 Ru1 162.7(3)
C16 Ru2 Ru1 87.5(3)
C7 Ru2 Ru1 104.5(3)
C8 Ru2 Ru1 81.0(2)
C6 Ru2 Ru1 98.8(3)
Ru3 Ru2 Ru1 61.30(3)
C19 Ru3 C18 90.1(5)
C19 Ru3 Si1 85.7(3)
C18 Ru3 Si1 85.1(3)
C19 Ru3 Ru2 150.7(3)
C18 Ru3 Ru2 93.8(3)
Si1 Ru3 Ru2 123.60(7)
C19 Ru3 Ru1 107.5(3)
C18 Ru3 Ru1 154.5(3)
Si1 Ru3 Ru1 113.85(7)
Ru2 Ru3 Ru1 61.81(3)
C22 Si1 C20 106.7(4)
C22 Si1 C21 107.3(4)
C20 Si1 C21 106.9(5)
C22 Si1 Ru3 107.2(3)
C20 Si1 Ru3 112.8(3)
C21 Si1 Ru3 115.4(3)
C2 C1 C9 108.2(8)
C2 C1 Ru1 71.2(6)
C9 C1 Ru1 72.7(5)
C1 C2 C3 109.7(8)
C1 C2 Ru1 72.8(6)
C3 C2 Ru1 72.3(6)
C2 C3 C10 106.0(8)
C2 C3 Ru1 70.5(6)
C10 C3 Ru1 70.6(5)
C10 C4 C5 115.3(8)
C10 C4 C11 106.8(9)
C5 C4 C11 112.4(9)
C6 C5 C4 118.5(8)
C7 C6 C12 116.5(9)
C7 C6 C5 125.5(9)
C12 C6 C5 110.3(8)
C7 C6 Ru2 68.9(5)
C12 C6 Ru2 114.6(7)
C5 C6 Ru2 114.6(6)
C8 C7 C6 127.1(8)
C8 C7 Ru2 73.5(5)
C6 C7 Ru2 73.9(5)
C7 C8 C9 121.8(8)
C7 C8 C13 120.0(8)
C9 C8 C13 116.3(8)
C7 C8 Ru2 69.5(5)
C9 C8 Ru2 91.3(6)
C13 C8 Ru2 123.6(7)
C10 C9 C1 108.0(8)
C10 C9 C8 128.0(8)
C1 C9 C8 123.9(8)
C10 C9 Ru1 70.2(5)
C1 C9 Ru1 70.6(5)
C8 C9 Ru1 125.2(7)
C9 C10 C3 108.0(8)
C9 C10 C4 127.4(8)
C3 C10 C4 124.0(9)
C9 C10 Ru1 73.4(5)
C3 C10 Ru1 71.8(5)
C4 C10 Ru1 127.2(7)
O2 C14 Ru1 174.3(10)
O1 C15 Ru1 164.7(10)
O4 C16 Ru2 168.4(9)
O3 C17 Ru2 176.5(10)
O5 C18 Ru3 174.8(10)
O6 C19 Ru3 174.3(10)
C27 C22 C23 117.4(9)
C27 C22 Si1 122.9(7)
C23 C22 Si1 119.6(7)
C24 C23 C22 121.2(9)
C23 C24 C25 122.1(10)
C26 C25 C24 116.8(10)
C27 C26 C25 120.0(10)
C22 C27 C26 122.6(9)

loop_
_geom_bond_atom_site_label_1
_geom_bond_atom_site_label_2
_geom_bond_distance
Ru1 C14 1.854(10)
Ru1 C15 1.879(10)
Ru1 C2 2.263(11)
Ru1 C10 2.271(9)
Ru1 C1 2.285(9)
Ru1 C3 2.288(11)
Ru1 C9 2.312(9)
Ru1 Ru3 2.8908(14)
Ru1 Ru2 2.9046(13)
Ru2 C17 1.868(12)
Ru2 C16 1.925(10)
Ru2 C7 2.205(9)
Ru2 C8 2.257(9)
Ru2 C6 2.269(8)
Ru2 Ru3 2.7605(13)
Ru3 C19 1.850(10)
Ru3 C18 1.851(12)
Ru3 Si1 2.393(2)
Si1 C22 1.881(10)
Si1 C20 1.897(10)
Si1 C21 1.903(10)
O1 C15 1.154(12)
O2 C14 1.164(12)
O3 C17 1.143(14)
O4 C16 1.144(12)
O5 C18 1.166(14)
O6 C19 1.184(13)
C1 C2 1.406(14)
C1 C9 1.449(12)
C2 C3 1.452(14)
C3 C10 1.468(13)
C4 C10 1.474(13)
C4 C5 1.548(15)
C4 C11 1.577(15)
C5 C6 1.531(14)
C6 C7 1.427(14)
C6 C12 1.508(14)
C7 C8 1.416(12)
C8 C9 1.480(12)
C8 C13 1.507(12)
C9 C10 1.432(12)
C22 C27 1.392(13)
C22 C23 1.396(13)
C23 C24 1.379(15)
C24 C25 1.425(15)
C25 C26 1.408(16)
C26 C27 1.404(15)

loop_
_geom_torsion_atom_site_label_1
_geom_torsion_atom_site_label_2
_geom_torsion_atom_site_label_3
_geom_torsion_atom_site_label_4
_geom_torsion
C14 Ru1 Ru2 C17 112.7(13)
C15 Ru1 Ru2 C17 17.9(13)
C2 Ru1 Ru2 C17 -98.4(13)
C10 Ru1 Ru2 C17 -148.5(13)
C1 Ru1 Ru2 C17 -86.7(13)
C3 Ru1 Ru2 C17 -141.2(13)
C9 Ru1 Ru2 C17 -115.8(13)
Ru3 Ru1 Ru2 C17 22.5(13)
C14 Ru1 Ru2 C16 22.9(4)
C15 Ru1 Ru2 C16 -72.0(5)
C2 Ru1 Ru2 C16 171.7(4)
C10 Ru1 Ru2 C16 121.6(4)
C1 Ru1 Ru2 C16 -176.6(4)
C3 Ru1 Ru2 C16 128.9(4)
C9 Ru1 Ru2 C16 154.4(4)
Ru3 Ru1 Ru2 C16 -67.4(3)
C14 Ru1 Ru2 C7 -106.7(4)
C15 Ru1 Ru2 C7 158.4(4)
C2 Ru1 Ru2 C7 42.1(4)
C10 Ru1 Ru2 C7 -8.0(3)
C1 Ru1 Ru2 C7 53.8(4)
C3 Ru1 Ru2 C7 -0.7(4)
C9 Ru1 Ru2 C7 24.8(4)
Ru3 Ru1 Ru2 C7 163.0(3)
C14 Ru1 Ru2 C8 -135.5(4)
C15 Ru1 Ru2 C8 129.6(4)
C2 Ru1 Ru2 C8 13.4(4)
C10 Ru1 Ru2 C8 -36.7(3)
C1 Ru1 Ru2 C8 25.1(3)
C3 Ru1 Ru2 C8 -29.4(4)
C9 Ru1 Ru2 C8 -4.0(3)
Ru3 Ru1 Ru2 C8 134.3(2)
C14 Ru1 Ru2 C6 -69.2(4)
C15 Ru1 Ru2 C6 -164.0(5)
C2 Ru1 Ru2 C6 79.7(4)
C10 Ru1 Ru2 C6 29.6(4)
C1 Ru1 Ru2 C6 91.4(4)
C3 Ru1 Ru2 C6 36.9(4)
C9 Ru1 Ru2 C6 62.3(4)
Ru3 Ru1 Ru2 C6 -159.4(3)
C14 Ru1 Ru2 Ru3 90.2(3)
C15 Ru1 Ru2 Ru3 -4.6(4)
C2 Ru1 Ru2 Ru3 -120.9(3)
C10 Ru1 Ru2 Ru3 -171.0(2)
C1 Ru1 Ru2 Ru3 -109.2(2)
C3 Ru1 Ru2 Ru3 -163.7(3)
C9 Ru1 Ru2 Ru3 -138.3(2)
C17 Ru2 Ru3 C19 111.7(8)
C16 Ru2 Ru3 C19 24.0(8)
C7 Ru2 Ru3 C19 -126.6(10)
C8 Ru2 Ru3 C19 -131.5(7)
C6 Ru2 Ru3 C19 -26.7(9)
Ru1 Ru2 Ru3 C19 -75.0(7)
C17 Ru2 Ru3 C18 14.6(5)
C16 Ru2 Ru3 C18 -73.1(5)
C7 Ru2 Ru3 C18 136.3(8)
C8 Ru2 Ru3 C18 131.4(4)
C6 Ru2 Ru3 C18 -123.8(7)
Ru1 Ru2 Ru3 C18 -172.1(4)
C17 Ru2 Ru3 Si1 -72.1(4)
C16 Ru2 Ru3 Si1 -159.8(3)
C7 Ru2 Ru3 Si1 49.7(7)
C8 Ru2 Ru3 Si1 44.7(3)
C6 Ru2 Ru3 Si1 149.5(6)
Ru1 Ru2 Ru3 Si1 101.22(9)
C17 Ru2 Ru3 Ru1 -173.3(4)
C16 Ru2 Ru3 Ru1 99.0(3)
C7 Ru2 Ru3 Ru1 -51.6(7)
C8 Ru2 Ru3 Ru1 -56.5(3)
C6 Ru2 Ru3 Ru1 48.3(6)
C14 Ru1 Ru3 C19 57.9(5)
C15 Ru1 Ru3 C19 -34.2(5)
C2 Ru1 Ru3 C19 -106.2(5)
C10 Ru1 Ru3 C19 163.4(5)
C1 Ru1 Ru3 C19 -133.9(4)
C3 Ru1 Ru3 C19 -135.0(10)
C9 Ru1 Ru3 C19 -171.9(4)
Ru2 Ru1 Ru3 C19 150.2(3)
C14 Ru1 Ru3 C18 -73.8(9)
C15 Ru1 Ru3 C18 -165.9(9)
C2 Ru1 Ru3 C18 122.1(10)
C10 Ru1 Ru3 C18 31.8(10)
C1 Ru1 Ru3 C18 94.4(9)
C3 Ru1 Ru3 C18 93.3(13)
C9 Ru1 Ru3 C18 56.4(9)
Ru2 Ru1 Ru3 C18 18.6(9)
C14 Ru1 Ru3 Si1 151.0(3)
C15 Ru1 Ru3 Si1 58.9(3)
C2 Ru1 Ru3 Si1 -13.1(4)
C10 Ru1 Ru3 Si1 -103.5(3)
C1 Ru1 Ru3 Si1 -40.9(2)
C3 Ru1 Ru3 Si1 -42.0(10)
C9 Ru1 Ru3 Si1 -78.9(2)
Ru2 Ru1 Ru3 Si1 -116.72(7)
C14 Ru1 Ru3 Ru2 -92.3(3)
C15 Ru1 Ru3 Ru2 175.6(3)
C2 Ru1 Ru3 Ru2 103.6(4)
C10 Ru1 Ru3 Ru2 13.2(3)
C1 Ru1 Ru3 Ru2 75.8(2)
C3 Ru1 Ru3 Ru2 74.7(9)
C9 Ru1 Ru3 Ru2 37.9(2)
C19 Ru3 Si1 C22 130.6(4)
C18 Ru3 Si1 C22 -138.9(5)
Ru2 Ru3 Si1 C22 -47.5(3)
Ru1 Ru3 Si1 C22 23.4(3)
C19 Ru3 Si1 C20 -112.1(5)
C18 Ru3 Si1 C20 -21.7(6)
Ru2 Ru3 Si1 C20 69.7(4)
Ru1 Ru3 Si1 C20 140.7(4)
C19 Ru3 Si1 C21 11.1(5)
C18 Ru3 Si1 C21 101.6(5)
Ru2 Ru3 Si1 C21 -167.0(4)
Ru1 Ru3 Si1 C21 -96.1(4)
C14 Ru1 C1 C2 -75.2(13)
C15 Ru1 C1 C2 77.0(6)
C10 Ru1 C1 C2 -80.4(6)
C3 Ru1 C1 C2 -37.5(6)
C9 Ru1 C1 C2 -116.9(8)
Ru3 Ru1 C1 C2 142.9(5)
Ru2 Ru1 C1 C2 -162.6(6)
C14 Ru1 C1 C9 41.6(13)
C15 Ru1 C1 C9 -166.2(6)
C2 Ru1 C1 C9 116.9(8)
C10 Ru1 C1 C9 36.4(5)
C3 Ru1 C1 C9 79.4(6)
Ru3 Ru1 C1 C9 -100.3(5)
Ru2 Ru1 C1 C9 -45.8(5)
C9 C1 C2 C3 -0.3(13)
Ru1 C1 C2 C3 63.4(8)
C9 C1 C2 Ru1 -63.7(7)
C14 Ru1 C2 C1 152.7(6)
C15 Ru1 C2 C1 -109.0(6)
C10 Ru1 C2 C1 79.4(6)
C3 Ru1 C2 C1 117.9(8)
C9 Ru1 C2 C1 37.7(5)
Ru3 Ru1 C2 C1 -50.3(7)
Ru2 Ru1 C2 C1 20.2(6)
C14 Ru1 C2 C3 34.8(9)
C15 Ru1 C2 C3 133.1(6)
C10 Ru1 C2 C3 -38.5(5)
C1 Ru1 C2 C3 -117.9(8)
C9 Ru1 C2 C3 -80.2(6)
Ru3 Ru1 C2 C3 -168.2(4)
Ru2 Ru1 C2 C3 -97.8(5)
C1 C2 C3 C10 -1.6(13)
Ru1 C2 C3 C10 62.1(7)
C1 C2 C3 Ru1 -63.7(8)
C14 Ru1 C3 C2 -155.8(6)
C15 Ru1 C3 C2 -55.7(7)
C10 Ru1 C3 C2 115.8(8)
C1 Ru1 C3 C2 36.3(6)
C9 Ru1 C3 C2 78.3(6)
Ru3 Ru1 C3 C2 37.5(13)
Ru2 Ru1 C3 C2 103.9(6)
C14 Ru1 C3 C10 88.5(6)
C15 Ru1 C3 C10 -171.5(5)
C2 Ru1 C3 C10 -115.8(8)
C1 Ru1 C3 C10 -79.5(6)
C9 Ru1 C3 C10 -37.4(5)
Ru3 Ru1 C3 C10 -78.3(11)
Ru2 Ru1 C3 C10 -11.9(6)
C10 C4 C5 C6 50.3(13)
C11 C4 C5 C6 -72.5(11)
C4 C5 C6 C7 7.5(14)
C4 C5 C6 C12 155.4(9)
C4 C5 C6 Ru2 -73.4(11)
C17 Ru2 C6 C7 77.0(7)
C16 Ru2 C6 C7 169.7(6)
C8 Ru2 C6 C7 -25.8(5)
Ru3 Ru2 C6 C7 -143.9(5)
Ru1 Ru2 C6 C7 -102.4(5)
C17 Ru2 C6 C12 -33.4(9)
C16 Ru2 C6 C12 59.3(8)
C7 Ru2 C6 C12 -110.4(10)
C8 Ru2 C6 C12 -136.2(8)
Ru3 Ru2 C6 C12 105.6(8)
Ru1 Ru2 C6 C12 147.1(7)
C17 Ru2 C6 C5 -162.5(8)
C16 Ru2 C6 C5 -69.7(8)
C7 Ru2 C6 C5 120.5(10)
C8 Ru2 C6 C5 94.7(8)
Ru3 Ru2 C6 C5 -23.4(12)
Ru1 Ru2 C6 C5 18.1(8)
C12 C6 C7 C8 161.9(10)
C5 C6 C7 C8 -51.9(15)
Ru2 C6 C7 C8 54.0(9)
C12 C6 C7 Ru2 107.9(8)
C5 C6 C7 Ru2 -105.9(9)
C17 Ru2 C7 C8 116.9(6)
C16 Ru2 C7 C8 -150.9(5)
C6 Ru2 C7 C8 -137.7(8)
Ru3 Ru2 C7 C8 -7.0(11)
Ru1 Ru2 C7 C8 -52.2(5)
C17 Ru2 C7 C6 -105.5(6)
C16 Ru2 C7 C6 -13.2(8)
C8 Ru2 C7 C6 137.7(8)
Ru3 Ru2 C7 C6 130.7(7)
Ru1 Ru2 C7 C6 85.5(5)
C6 C7 C8 C9 24.1(15)
Ru2 C7 C8 C9 78.3(8)
C6 C7 C8 C13 -171.9(10)
Ru2 C7 C8 C13 -117.7(9)
C6 C7 C8 Ru2 -54.1(10)
C17 Ru2 C8 C7 -67.4(6)
C16 Ru2 C8 C7 66.3(10)
C6 Ru2 C8 C7 25.9(5)
Ru3 Ru2 C8 C7 177.0(5)
Ru1 Ru2 C8 C7 129.2(5)
C17 Ru2 C8 C9 168.9(5)
C16 Ru2 C8 C9 -57.4(10)
C7 Ru2 C8 C9 -123.7(8)
C6 Ru2 C8 C9 -97.8(5)
Ru3 Ru2 C8 C9 53.3(5)
Ru1 Ru2 C8 C9 5.5(4)
C17 Ru2 C8 C13 45.7(8)
C16 Ru2 C8 C13 179.4(8)
C7 Ru2 C8 C13 113.1(9)
C6 Ru2 C8 C13 139.0(8)
Ru3 Ru2 C8 C13 -69.9(7)
Ru1 Ru2 C8 C13 -117.7(7)
C2 C1 C9 C10 2.2(12)
Ru1 C1 C9 C10 -60.5(7)
C2 C1 C9 C8 -177.3(9)
Ru1 C1 C9 C8 120.0(10)
C2 C1 C9 Ru1 62.7(8)
C7 C8 C9 C10 16.6(16)
C13 C8 C9 C10 -148.0(10)
Ru2 C8 C9 C10 83.1(11)
C7 C8 C9 C1 -164.1(9)
C13 C8 C9 C1 31.4(14)
Ru2 C8 C9 C1 -97.5(10)
C7 C8 C9 Ru1 -75.0(10)
C13 C8 C9 Ru1 120.5(8)
Ru2 C8 C9 Ru1 -8.4(7)
C14 Ru1 C9 C10 -45.5(7)
C15 Ru1 C9 C10 139.4(6)
C2 Ru1 C9 C10 81.4(6)
C1 Ru1 C9 C10 118.4(8)
C3 Ru1 C9 C10 38.6(5)
Ru3 Ru1 C9 C10 -151.5(5)
Ru2 Ru1 C9 C10 -115.8(5)
C14 Ru1 C9 C1 -163.9(6)
C15 Ru1 C9 C1 21.0(9)
C2 Ru1 C9 C1 -37.0(5)
C10 Ru1 C9 C1 -118.4(8)
C3 Ru1 C9 C1 -79.7(6)
Ru3 Ru1 C9 C1 90.1(5)
Ru2 Ru1 C9 C1 125.8(6)
C14 Ru1 C9 C8 77.7(8)
C15 Ru1 C9 C8 -97.4(9)
C2 Ru1 C9 C8 -155.4(8)
C10 Ru1 C9 C8 123.2(9)
C1 Ru1 C9 C8 -118.4(9)
C3 Ru1 C9 C8 161.9(8)
Ru3 Ru1 C9 C8 -28.3(7)
Ru2 Ru1 C9 C8 7.4(6)
C1 C9 C10 C3 -3.2(11)
C8 C9 C10 C3 176.3(10)
Ru1 C9 C10 C3 -63.9(7)
C1 C9 C10 C4 -174.8(10)
C8 C9 C10 C4 4.7(18)
Ru1 C9 C10 C4 124.5(11)
C1 C9 C10 Ru1 60.8(7)
C8 C9 C10 Ru1 -119.8(11)
C2 C3 C10 C9 2.9(11)
Ru1 C3 C10 C9 64.9(7)
C2 C3 C10 C4 174.9(10)
Ru1 C3 C10 C4 -123.1(10)
C2 C3 C10 Ru1 -62.0(7)
C5 C4 C10 C9 -54.6(15)
C11 C4 C10 C9 71.1(13)
C5 C4 C10 C3 135.1(10)
C11 C4 C10 C3 -99.2(11)
C5 C4 C10 Ru1 42.8(12)
C11 C4 C10 Ru1 168.5(7)
C14 Ru1 C10 C9 145.0(6)
C15 Ru1 C10 C9 -98.0(10)
C2 Ru1 C10 C9 -77.9(6)
C1 Ru1 C10 C9 -36.8(5)
C3 Ru1 C10 C9 -116.0(8)
Ru3 Ru1 C10 C9 42.3(7)
Ru2 Ru1 C10 C9 53.4(5)
C14 Ru1 C10 C3 -99.0(6)
C15 Ru1 C10 C3 18.0(11)
C2 Ru1 C10 C3 38.1(6)
C1 Ru1 C10 C3 79.2(6)
C9 Ru1 C10 C3 116.0(8)
Ru3 Ru1 C10 C3 158.2(4)
Ru2 Ru1 C10 C3 169.4(6)
C14 Ru1 C10 C4 20.3(9)
C15 Ru1 C10 C4 137.3(9)
C2 Ru1 C10 C4 157.5(10)
C1 Ru1 C10 C4 -161.4(9)
C3 Ru1 C10 C4 119.3(11)
C9 Ru1 C10 C4 -124.7(11)
Ru3 Ru1 C10 C4 -82.4(9)
Ru2 Ru1 C10 C4 -71.3(8)
C14 Ru1 C15 O1 100(3)
C2 Ru1 C15 O1 -36(3)
C10 Ru1 C15 O1 -18(4)
C1 Ru1 C15 O1 -71(3)
C3 Ru1 C15 O1 -6(3)
C9 Ru1 C15 O1 -83(3)
Ru3 Ru1 C15 O1 -169(3)
Ru2 Ru1 C15 O1 -165(3)
C17 Ru2 C16 O4 75(4)
C7 Ru2 C16 O4 -16(4)
C8 Ru2 C16 O4 -61(4)
C6 Ru2 C16 O4 -24(4)
Ru3 Ru2 C16 O4 178(4)
Ru1 Ru2 C16 O4 -122(4)
C20 Si1 C22 C27 147.2(7)
C21 Si1 C22 C27 32.9(8)
Ru3 Si1 C22 C27 -91.6(7)
C20 Si1 C22 C23 -30.0(8)
C21 Si1 C22 C23 -144.3(7)
Ru3 Si1 C22 C23 91.2(7)
C27 C22 C23 C24 0.7(14)
Si1 C22 C23 C24 178.0(7)
C22 C23 C24 C25 0.1(15)
C23 C24 C25 C26 0.1(14)
C24 C25 C26 C27 -1.1(14)
C23 C22 C27 C26 -1.7(13)
Si1 C22 C27 C26 -178.9(7)
C25 C26 C27 C22 2.0(14)
